data_4126607
loop_
_publ_author_name
'Del Pozo, Sandra'
'Vera, Silvia'
'Oiarbide, Mikel'
'Palomo, Claudio'

_publ_section_title
;
 Catalytic Asymmetric Synthesis of Quaternary Barbituric Acids.
;
_journal_name_full 'Journal of the American Chemical Society'
_journal_paper_doi 10.1021/jacs.7b09124
_journal_year 2017
_chemical_absolute_configuration ad
_chemical_compound_source 'synthesis as described'
_chemical_formula_moiety 'C29 H28 N2 O3 S1'
_chemical_formula_sum 'C29 H28 N2 O3 S'
_chemical_formula_weight 484.59
_space_group_crystal_system orthorhombic
_space_group_IT_number 19
_space_group_name_Hall 'P 2ac 2ab'
_space_group_name_H-M_alt 'P 21 21 21'
_symmetry_cell_setting orthorhombic
_symmetry_Int_Tables_number 19
_symmetry_space_group_name_Hall 'P 2ac 2ab'
_symmetry_space_group_name_H-M 'P 21 21 21'
_atom_sites_solution_hydrogens geom
_atom_sites_solution_primary direct
_audit_creation_date 2017-07-28T12:21:15-00:00
_audit_creation_method 'WinGX routine CIF_UPDATE'
_cell_angle_alpha 90
_cell_angle_beta 90
_cell_angle_gamma 90
_cell_formula_units_Z 8
_cell_length_a 13.87209(18)
_cell_length_b 14.5091(2)
_cell_length_c 24.6499(3)
_cell_measurement_reflns_used 26108
_cell_measurement_temperature 150.00(10)
_cell_measurement_theta_max 73.959
_cell_measurement_theta_min 3.481
_cell_measurement_wavelength 1.54184
_cell_volume 4961.32(11)
_computing_cell_refinement 'CrysAlisPro 1.171.38.46 (Rigaku OD, 2015)'
_computing_data_collection 'CrysAlisPro 1.171.38.46 (Rigaku OD, 2015)'
_computing_data_reduction 'CrysAlisPro 1.171.38.46 (Rigaku OD, 2015)'
_computing_molecular_graphics 'Olex2 (Dolomanov et al., 2009)'
_computing_publication_material 'Olex2 (Dolomanov et al., 2009)'
_computing_structure_refinement 'ShelXL (Sheldrick, 2015)'
_computing_structure_solution 'ShelXS (Sheldrick, 2008)'
_diffrn_ambient_temperature 150.00(10)
_diffrn_detector 'CCD plate'
_diffrn_detector_area_resol_mean 5.2012
_diffrn_detector_type Atlas
_diffrn_measured_fraction_theta_full 1
_diffrn_measured_fraction_theta_max 1
_diffrn_measurement_details
;
List of Runs (angles in degrees, time in seconds):

  # Type    Start    End  Width  t~exp~   \w     \q     \k     \f   Frames
--------------------------------------------------------------------------
  1  \w   -106.00 -18.00   1.00    2.50    --  -41.08 -57.00-120.00   88
  2  \w    -15.00  57.00   1.00    2.50    --   41.08 -38.00  60.00   72
  3  \w   -158.00-128.00   1.00   10.00    --  -83.00-125.00 -30.00   30
  4  \w     32.00  66.00   1.00   10.00    --  108.36 -30.00  90.00   34
  5  \w     34.00  68.00   1.00   10.00    --  108.36 -30.00-120.00   34
  6  \w     33.00  66.00   1.00   10.00    --  108.36 -30.00-150.00   33
  7  \w     32.00  69.00   1.00   10.00    --  108.36 -30.00-180.00   37
  8  \w     40.00 102.00   1.00   10.00    --  108.36 -94.00  60.00   62
  9  \w     33.00  67.00   1.00   10.00    --  108.36 -30.00 -90.00   34
 10  \w     33.00  69.00   1.00   10.00    --  108.36 -30.00 -60.00   36
 11  \w     40.00  65.00   1.00   10.00    --  108.36 -45.00  30.00   25
 12  \w     31.00  67.00   1.00   10.00    --  108.36 -30.00 150.00   36
 13  \w     40.00  77.00   1.00   10.00    --  108.36 -94.00-180.00   37
 14  \w     28.00 105.00   1.00   10.00    --  108.36 -94.00 120.00   77
 15  \w     31.00  93.00   1.00    2.50    --   41.08  38.00-150.00   62
 16  \w      3.00  95.00   1.00    2.50    --   41.08-125.00  30.00   92
 17  \w     87.00 114.00   1.00    2.50    --   41.08  38.00-120.00   27
 18  \w   -122.00 -94.00   1.00   10.00    --  -83.00 144.00-107.00   28
 19  \w    -68.00 -10.00   1.00   10.00    --  -83.00  30.00 120.00   58
 20  \w     30.00  64.00   1.00   10.00    --  108.36 -30.00  30.00   34
 21  \w    111.00 156.00   1.00   10.00    --  108.36  15.00 -30.00   45
 22  \w     78.00 108.00   1.00   10.00    --  108.36  15.00 -30.00   30
 23  \w     62.00 116.00   1.00   10.00    --  108.36-125.00-120.00   54
 24  \w     44.00  87.00   1.00   10.00    --  108.36 -94.00-120.00   43
 25  \w     39.00  64.00   1.00   10.00    --  108.36 -30.00   0.00   25
 26  \w    122.00 156.00   1.00   10.00    --  108.36  45.00-180.00   34
 27  \w     58.00 122.00   1.00   10.00    --  108.36-125.00 -30.00   64
 28  \w     79.00 147.00   1.00   10.00    --  108.36  61.00  30.00   68
 29  \w     43.00  74.00   1.00   10.00    --  108.36 -94.00 -30.00   31
 30  \w     32.00  67.00   1.00   10.00    --  108.36 -30.00  60.00   35
 31  \w     49.00 102.00   1.00   10.00    --  108.36 -94.00   0.00   53
 32  \w     32.00  63.00   1.00   10.00    --  108.36 -30.00 120.00   31
 33  \w    -68.00 -43.00   1.00   10.00    --  -83.00  30.00 120.00   25
 34  \w   -115.00 -11.00   1.00    2.50    --  -41.08 -57.00  30.00  104
 35  \w   -115.00 -11.00   1.00    2.50    --  -41.08 -57.00 120.00  104
 36  \w   -120.00  -7.00   1.00    2.50    --  -41.08 -77.00 -60.00  113
 37  \w    -67.00  35.00   1.00    2.50    --  -41.08  38.00 -90.00  102
 38  \w   -120.00  -7.00   1.00    2.50    --  -41.08 -77.00 120.00  113
 39  \w   -120.00  -7.00   1.00    2.50    --  -41.08 -77.00-150.00  113
 40  \w   -120.00  -7.00   1.00    2.50    --  -41.08 -77.00   0.00  113
 41  \w   -162.00 -49.00   1.00   10.00    --  -83.00 -77.00   0.00  113
 42  \w   -162.00 -49.00   1.00   10.00    --  -83.00 -77.00 -90.00  113
 43  \w   -162.00 -49.00   1.00   10.00    --  -83.00 -77.00-150.00  113
 44  \w   -162.00 -49.00   1.00   10.00    --  -83.00 -77.00  90.00  113
 45  \w   -162.00 -49.00   1.00   10.00    --  -83.00 -77.00 150.00  113
 46  \w     78.00 158.00   1.00   10.00    --  108.36  61.00 -30.00   80
 47  \w     78.00 158.00   1.00   10.00    --  108.36  61.00-180.00   80
 48  \w     81.00 158.00   1.00   10.00    --  108.36  45.00  90.00   77
 49  \w     81.00 158.00   1.00   10.00    --  108.36  45.00-120.00   77
 50  \w     78.00 158.00   1.00   10.00    --  108.36  30.00 150.00   80
;
_diffrn_measurement_device 'four-circle\k-geometry diffractometer'
_diffrn_measurement_device_type 'Agilent SuperNova'
_diffrn_measurement_method '\w scans'
_diffrn_orient_matrix_type 'CrysAlisPro convention (1999,Acta A55,543-557)'
_diffrn_orient_matrix_UB_11 0.0044123
_diffrn_orient_matrix_UB_12 0.0762004
_diffrn_orient_matrix_UB_13 -0.0434831
_diffrn_orient_matrix_UB_21 -0.0138492
_diffrn_orient_matrix_UB_22 -0.0729523
_diffrn_orient_matrix_UB_23 -0.0447571
_diffrn_orient_matrix_UB_31 -0.1100353
_diffrn_orient_matrix_UB_32 0.0121076
_diffrn_orient_matrix_UB_33 0.0039155
_diffrn_radiation_monochromator 'Multilayer optics'
_diffrn_radiation_probe x-ray
_diffrn_radiation_type CuK\a
_diffrn_radiation_wavelength 1.54184
_diffrn_reflns_av_R_equivalents 0.0786
_diffrn_reflns_av_unetI/netI 0.0926
_diffrn_reflns_Laue_measured_fraction_full 1
_diffrn_reflns_Laue_measured_fraction_max 1
_diffrn_reflns_limit_h_max 14
_diffrn_reflns_limit_h_min -16
_diffrn_reflns_limit_k_max 17
_diffrn_reflns_limit_k_min -17
_diffrn_reflns_limit_l_max 30
_diffrn_reflns_limit_l_min -30
_diffrn_reflns_number 88931
_diffrn_reflns_point_group_measured_fraction_max 1
_diffrn_reflns_theta_full 67.684
_diffrn_reflns_theta_max 69.986
_diffrn_reflns_theta_min 3.535
_diffrn_source 'SuperNova (Cu) X-ray Source'
_diffrn_source_current 0.8
_diffrn_source_power 0.04
_diffrn_source_voltage 50
_exptl_absorpt_coefficient_mu 1.426
_exptl_absorpt_correction_T_max 0.946
_exptl_absorpt_correction_T_min 0.679
_exptl_absorpt_correction_type analytical
_exptl_absorpt_process_details
;
CrysAlisPro 1.171.38.46 (Rigaku Oxford Diffraction, 2015)
Analytical numeric absorption correction using a multifaceted crystal
            model based on expressions derived by R.C. Clark & J.S. Reid.
(Clark, R. C. & Reid, J. S. (1995). Acta Cryst. A51, 887-897)
Empirical absorption correction using spherical harmonics,
 implemented in SCALE3 ABSPACK scaling algorithm.
;
_exptl_crystal_colour colourless
_exptl_crystal_density_diffrn 1.298
_exptl_crystal_density_method 'not measured'
_exptl_crystal_description plate
_exptl_crystal_F_000 2048
_exptl_crystal_size_max 0.321
_exptl_crystal_size_mid 0.297
_exptl_crystal_size_min 0.039
_refine_diff_density_max 0.4
_refine_diff_density_min -0.37
_refine_diff_density_rms 0.053
_refine_ls_abs_structure_details
;
The Friedel pair coverage of the experiment is almost complete (100%).
Analysis of the absolute structure using likelihood methods
(Hooft, Straver & Spek, 2008) was performed using PLATON (Spek, 2010).
 The results indicated that the absolute structure had been correctly
 assigned. The method calculated that the probability that the structure 
is inverted is smaller than 10-99. The absolute structure parameter y 
(Hooft, Straver & Spek, 2008) was calculated using PLATON (Spek,
2010). The resulting value was y=0.016(7), which together with Flack parameter 
value, indicate that the absolute structure has sureley been determined 
correctly.

Flack, H. D. (1983), Acta Cryst. A39, 876-881
Flack & G. Bernardinelli, Acta Cryst. 1999, A55, 908-915; 
H. D. Flack & G. Bernardinelli, J. Appl. Cryst. 2000, 33, 1143-1148.

R. W. W. Hooft, L. H. Straver & A. L. Spek, J. Appl. Cryst. 2008, 41, 96-103
Dolomanov, O.V. (2009) OLEX2, J. Appl. Cryst., 42, 339-341. 
Spek, A.L. (2003). J. Appl. Cryst. 36, 7-13.
Spek, A.L. (2009). Acta Cryst. D65, 148-155.
A. L. Spek (2010) PLATON, Utrecht, The Netherlands; 
A. L. Spek, J. Appl. Cryst. 2003, 36, 7-13
A. L. Thompson & D. J. Watkin, Tetrahedron: Asymmetry 2009, 20, 712--717

;
_refine_ls_abs_structure_Flack 0.013(8)
_refine_ls_extinction_method none
_refine_ls_goodness_of_fit_ref 1.054
_refine_ls_hydrogen_treatment constr
_refine_ls_matrix_type full
_refine_ls_number_parameters 635
_refine_ls_number_reflns 9401
_refine_ls_number_restraints 0
_refine_ls_restrained_S_all 1.054
_refine_ls_R_factor_all 0.0709
_refine_ls_R_factor_gt 0.0573
_refine_ls_shift/su_max 0
_refine_ls_shift/su_mean 0
_refine_ls_structure_factor_coef Fsqd
_refine_ls_weighting_details 'w=1/[\s^2^(Fo^2^)+(0.0614P)^2^+3.8723P] where P=(Fo^2^+2Fc^2^)/3'
_refine_ls_weighting_scheme calc
_refine_ls_wR_factor_gt 0.1375
_refine_ls_wR_factor_ref 0.1457
_reflns_number_gt 7855
_reflns_number_total 9401
_reflns_threshold_expression 'I > 2\s(I)'
_cod_data_source_file ja7b09124_si_002.cif
_cod_data_source_block a20170193_srp606
_cod_original_cell_volume 4961.31(11)
_cod_database_code 4126607

loop_
_space_group_symop_operation_xyz
'x, y, z'
'-x+1/2, -y, z+1/2'
'x+1/2, -y+1/2, -z'
'-x, y+1/2, -z+1/2'

loop_
_atom_site_label
_atom_site_type_symbol
_atom_site_fract_x
_atom_site_fract_y
_atom_site_fract_z
_atom_site_U_iso_or_equiv
_atom_site_adp_type
_atom_site_occupancy
_atom_site_calc_flag
S1B S 0.07087(8) 0.39528(8) -0.06844(5) 0.0390(3) Uani 1 d
O1B O 0.2954(2) 0.2891(2) 0.07078(14) 0.0442(8) Uani 1 d
O2B O -0.0363(2) 0.2457(2) 0.09754(13) 0.0406(8) Uani 1 d
O3B O 0.1190(4) 0.2906(3) 0.25541(14) 0.0679(13) Uani 1 d
N1B N 0.1865(3) 0.3266(3) 0.00570(15) 0.0376(9) Uani 1 d
N2B N 0.0177(3) 0.3195(3) 0.02331(14) 0.0312(8) Uani 1 d
C1B C 0.0907(3) 0.3408(3) -0.00629(17) 0.0337(10) Uani 1 d
C2B C 0.2128(3) 0.2875(3) 0.05567(18) 0.0344(10) Uani 1 d
C3B C 0.1340(3) 0.2394(3) 0.08624(17) 0.0306(9) Uani 1 d
C4B C 0.0322(3) 0.2697(3) 0.07020(18) 0.0324(9) Uani 1 d
C5B C -0.0608(3) 0.3938(4) -0.07201(19) 0.0416(11) Uani 1 d
H5BA H -0.085467 0.33064 -0.065978 0.05 Uiso 1 calc
H5BB H -0.088595 0.435009 -0.044077 0.05 Uiso 1 calc
C6B C -0.0871(3) 0.4269(3) -0.12775(18) 0.0345(10) Uani 1 d
C7B C -0.1028(4) 0.3635(3) -0.1696(2) 0.0389(11) Uani 1 d
H7B H -0.098004 0.299272 -0.162573 0.047 Uiso 1 calc
C8B C -0.1252(4) 0.3941(4) -0.2210(2) 0.0454(12) Uani 1 d
H8B H -0.136042 0.351225 -0.249485 0.054 Uiso 1 calc
C9B C -0.1317(4) 0.4880(4) -0.2309(2) 0.0514(14) Uani 1 d
H9B H -0.146545 0.509571 -0.266346 0.062 Uiso 1 calc
C10B C -0.1168(4) 0.5500(4) -0.1895(2) 0.0507(13) Uani 1 d
H10B H -0.121227 0.614225 -0.196464 0.061 Uiso 1 calc
C11B C -0.0955(4) 0.5191(3) -0.1379(2) 0.0412(11) Uani 1 d
H11B H -0.086613 0.562188 -0.109367 0.049 Uiso 1 calc
C12B C 0.2645(4) 0.3487(5) -0.0328(2) 0.0624(17) Uani 1 d
H12A H 0.247725 0.325051 -0.068805 0.094 Uiso 1 calc
H12B H 0.324581 0.320014 -0.020479 0.094 Uiso 1 calc
H12C H 0.272913 0.415665 -0.03461 0.094 Uiso 1 calc
C13B C 0.1464(3) 0.2488(3) 0.14766(17) 0.0343(10) Uani 1 d
H13A H 0.208434 0.220443 0.158431 0.041 Uiso 1 calc
H13B H 0.094071 0.214548 0.166063 0.041 Uiso 1 calc
C14B C 0.1448(3) 0.3496(3) 0.16680(17) 0.0325(10) Uani 1 d
H14A H 0.206678 0.379267 0.157114 0.039 Uiso 1 calc
H14B H 0.092647 0.382804 0.147551 0.039 Uiso 1 calc
C15B C 0.1290(4) 0.3582(3) 0.22728(19) 0.0385(11) Uani 1 d
C16B C 0.1223(3) 0.4527(3) 0.25182(18) 0.0329(10) Uani 1 d
C17B C 0.1072(4) 0.4597(4) 0.30740(19) 0.0412(11) Uani 1 d
H17B H 0.102763 0.405623 0.329013 0.049 Uiso 1 calc
C18B C 0.0989(4) 0.5450(4) 0.3309(2) 0.0500(14) Uani 1 d
H18B H 0.088358 0.549908 0.368889 0.06 Uiso 1 calc
C19B C 0.1057(4) 0.6240(4) 0.2998(2) 0.0469(12) Uani 1 d
H19B H 0.099762 0.682626 0.316598 0.056 Uiso 1 calc
C20B C 0.1211(3) 0.6186(3) 0.24417(19) 0.0375(10) Uani 1 d
C21B C 0.1299(3) 0.5326(3) 0.22116(18) 0.0337(10) Uani 1 d
H21B H 0.141515 0.527791 0.183281 0.04 Uiso 1 calc
C22B C 0.1278(4) 0.7050(3) 0.2101(2) 0.0476(13) Uani 1 d
H22A H 0.186621 0.738732 0.219607 0.071 Uiso 1 calc
H22B H 0.071476 0.743972 0.217066 0.071 Uiso 1 calc
H22C H 0.129654 0.688156 0.171639 0.071 Uiso 1 calc
C23B C 0.1427(4) 0.1339(3) 0.0713(2) 0.0418(11) Uani 1 d
H23A H 0.208546 0.112559 0.080357 0.05 Uiso 1 calc
H23B H 0.096866 0.098559 0.093955 0.05 Uiso 1 calc
C24B C 0.1228(4) 0.1124(3) 0.0119(2) 0.0386(11) Uani 1 d
C25B C 0.0305(4) 0.1010(4) -0.0065(2) 0.0445(12) Uani 1 d
H25B H -0.021222 0.103177 0.018723 0.053 Uiso 1 calc
C26B C 0.0102(4) 0.0864(4) -0.0608(2) 0.0512(13) Uani 1 d
H26B H -0.054612 0.079154 -0.072522 0.061 Uiso 1 calc
C27B C 0.0844(5) 0.0824(4) -0.0978(2) 0.0543(14) Uani 1 d
H27B H 0.071329 0.07276 -0.135154 0.065 Uiso 1 calc
C28B C 0.1764(5) 0.0925(5) -0.0801(2) 0.0646(17) Uani 1 d
H28B H 0.227715 0.088898 -0.105578 0.077 Uiso 1 calc
C29B C 0.1976(4) 0.1081(4) -0.0256(2) 0.0549(14) Uani 1 d
H29B H 0.262482 0.115615 -0.014131 0.066 Uiso 1 calc
S1A S 0.42700(9) 0.42532(9) 0.56718(5) 0.0417(3) Uani 1 d
O1A O 0.1962(3) 0.3252(3) 0.42793(15) 0.0573(10) Uani 1 d
O2A O 0.5265(3) 0.2702(2) 0.40174(13) 0.0437(8) Uani 1 d
O3A O 0.3637(4) 0.3260(3) 0.24282(14) 0.0691(14) Uani 1 d
N1A N 0.3077(3) 0.3708(3) 0.49051(16) 0.0429(10) Uani 1 d
N2A N 0.4764(3) 0.3454(3) 0.47623(14) 0.0334(8) Uani 1 d
C1A C 0.4043(3) 0.3744(3) 0.50392(18) 0.0345(10) Uani 1 d
C2A C 0.2781(4) 0.3253(4) 0.44251(19) 0.0410(11) Uani 1 d
C3A C 0.3556(4) 0.2717(3) 0.41286(17) 0.0350(10) Uani 1 d
C4A C 0.4589(4) 0.2967(3) 0.42908(18) 0.0341(10) Uani 1 d
C5A C 0.5573(3) 0.4095(4) 0.57273(19) 0.0413(11) Uani 1 d
H5AA H 0.573943 0.343225 0.570444 0.05 Uiso 1 calc
H5AB H 0.590856 0.44259 0.543142 0.05 Uiso 1 calc
C6A C 0.5862(3) 0.4479(3) 0.62693(18) 0.0335(10) Uani 1 d
C7A C 0.6050(3) 0.3910(4) 0.6704(2) 0.0401(11) Uani 1 d
H7A H 0.601891 0.326044 0.665947 0.048 Uiso 1 calc
C8A C 0.6285(4) 0.4277(4) 0.7206(2) 0.0484(13) Uani 1 d
H8A H 0.641026 0.388062 0.750476 0.058 Uiso 1 calc
C9A C 0.6339(4) 0.5239(5) 0.7273(2) 0.0531(15) Uani 1 d
H9A H 0.650123 0.549724 0.761486 0.064 Uiso 1 calc
C10A C 0.6153(4) 0.5794(4) 0.6838(2) 0.0480(13) Uani 1 d
H10A H 0.618201 0.644407 0.688114 0.058 Uiso 1 calc
C11A C 0.5924(4) 0.5425(4) 0.6334(2) 0.0437(12) Uani 1 d
H11A H 0.580908 0.58221 0.603471 0.052 Uiso 1 calc
C12A C 0.2318(4) 0.4068(5) 0.5264(3) 0.0666(18) Uani 1 d
H12D H 0.224568 0.365957 0.557799 0.1 Uiso 1 calc
H12E H 0.170709 0.409669 0.506474 0.1 Uiso 1 calc
H12F H 0.249485 0.468684 0.538768 0.1 Uiso 1 calc
C13A C 0.3445(4) 0.2822(3) 0.35102(18) 0.0387(11) Uani 1 d
H13C H 0.394426 0.244716 0.33268 0.046 Uiso 1 calc
H13D H 0.28065 0.258068 0.339973 0.046 Uiso 1 calc
C14A C 0.3535(3) 0.3821(3) 0.33251(17) 0.0346(10) Uani 1 d
H14C H 0.296163 0.41666 0.344984 0.041 Uiso 1 calc
H14D H 0.410839 0.409821 0.350006 0.041 Uiso 1 calc
C15A C 0.3627(3) 0.3928(3) 0.27158(19) 0.0372(10) Uani 1 d
C16A C 0.3723(3) 0.4869(3) 0.24842(17) 0.0323(10) Uani 1 d
C17A C 0.3894(4) 0.4951(4) 0.19302(19) 0.0402(11) Uani 1 d
H17A H 0.392868 0.441717 0.170822 0.048 Uiso 1 calc
C18A C 0.4013(4) 0.5820(4) 0.1705(2) 0.0480(13) Uani 1 d
H18A H 0.414175 0.588098 0.132771 0.058 Uiso 1 calc
C19A C 0.3946(4) 0.6592(4) 0.2025(2) 0.0474(13) Uani 1 d
H19A H 0.402467 0.718268 0.186526 0.057 Uiso 1 calc
C20A C 0.3764(4) 0.6526(4) 0.25764(19) 0.0410(11) Uani 1 d
C21A C 0.3655(3) 0.5659(3) 0.28019(18) 0.0339(10) Uani 1 d
H21A H 0.353218 0.560261 0.31796 0.041 Uiso 1 calc
C22A C 0.3691(5) 0.7376(4) 0.2928(2) 0.0554(15) Uani 1 d
H22D H 0.30711 0.767996 0.286391 0.083 Uiso 1 calc
H22E H 0.42169 0.780051 0.283809 0.083 Uiso 1 calc
H22F H 0.37391 0.719826 0.331088 0.083 Uiso 1 calc
C23A C 0.3413(4) 0.1677(3) 0.4290(2) 0.0434(12) Uani 1 d
H23C H 0.276025 0.147844 0.417716 0.052 Uiso 1 calc
H23D H 0.388644 0.129711 0.4089 0.052 Uiso 1 calc
C24A C 0.3530(4) 0.1501(3) 0.4889(2) 0.0452(13) Uani 1 d
C25A C 0.4429(4) 0.1326(3) 0.5107(2) 0.0474(13) Uani 1 d
H25A H 0.49703 0.128289 0.487224 0.057 Uiso 1 calc
C26A C 0.4557(5) 0.1213(4) 0.5662(2) 0.0585(15) Uani 1 d
H26A H 0.518144 0.10926 0.580463 0.07 Uiso 1 calc
C27A C 0.3783(6) 0.1275(4) 0.6003(2) 0.0655(19) Uani 1 d
H27A H 0.386606 0.118689 0.638213 0.079 Uiso 1 calc
C28A C 0.2863(5) 0.1469(5) 0.5793(2) 0.072(2) Uani 1 d
H28A H 0.232812 0.153347 0.603058 0.086 Uiso 1 calc
C29A C 0.2742(4) 0.1565(4) 0.5243(2) 0.0580(16) Uani 1 d
H29A H 0.211587 0.167636 0.510097 0.07 Uiso 1 calc

loop_
_atom_site_aniso_label
_atom_site_aniso_U_11
_atom_site_aniso_U_22
_atom_site_aniso_U_33
_atom_site_aniso_U_23
_atom_site_aniso_U_13
_atom_site_aniso_U_12
S1B 0.0318(6) 0.0550(7) 0.0301(5) 0.0102(5) 0.0006(5) -0.0043(5)
O1B 0.0269(18) 0.058(2) 0.0473(19) 0.0055(17) -0.0033(16) 0.0048(15)
O2B 0.0335(19) 0.051(2) 0.0368(17) 0.0051(15) 0.0024(15) -0.0056(15)
O3B 0.124(4) 0.047(2) 0.0333(19) 0.0073(16) 0.009(2) -0.002(2)
N1B 0.028(2) 0.051(2) 0.033(2) 0.0043(17) 0.0046(16) 0.0004(18)
N2B 0.029(2) 0.038(2) 0.0271(18) 0.0000(15) 0.0010(15) 0.0006(16)
C1B 0.039(3) 0.031(2) 0.031(2) -0.0021(17) -0.0010(19) -0.0016(19)
C2B 0.036(3) 0.033(2) 0.034(2) 0.0004(18) -0.0018(19) 0.0038(19)
C3B 0.030(2) 0.028(2) 0.034(2) -0.0008(17) -0.0014(18) 0.0035(17)
C4B 0.038(2) 0.033(2) 0.026(2) -0.0031(18) -0.003(2) -0.0019(18)
C5B 0.026(2) 0.060(3) 0.038(2) 0.011(2) 0.000(2) -0.007(2)
C6B 0.024(2) 0.043(3) 0.036(2) 0.0042(19) 0.0016(18) -0.0035(19)
C7B 0.036(3) 0.038(2) 0.043(3) 0.001(2) 0.001(2) -0.001(2)
C8B 0.040(3) 0.061(3) 0.034(3) -0.005(2) -0.003(2) -0.004(3)
C9B 0.033(3) 0.082(4) 0.039(3) 0.022(3) -0.004(2) 0.002(3)
C10B 0.049(3) 0.045(3) 0.059(3) 0.014(3) 0.000(3) 0.007(3)
C11B 0.037(3) 0.034(2) 0.053(3) -0.002(2) -0.001(2) -0.001(2)
C12B 0.033(3) 0.103(5) 0.052(3) 0.020(3) 0.011(2) 0.002(3)
C13B 0.032(3) 0.041(3) 0.029(2) 0.0021(18) -0.0026(19) 0.002(2)
C14B 0.031(2) 0.038(2) 0.028(2) 0.0010(18) -0.0045(18) -0.0022(19)
C15B 0.036(3) 0.049(3) 0.031(2) 0.004(2) -0.003(2) -0.001(2)
C16B 0.021(2) 0.046(3) 0.031(2) -0.0019(19) -0.0012(18) 0.0031(19)
C17B 0.034(3) 0.060(3) 0.030(2) 0.001(2) 0.003(2) 0.001(2)
C18B 0.048(3) 0.073(4) 0.028(2) -0.010(2) 0.008(2) 0.003(3)
C19B 0.045(3) 0.052(3) 0.043(3) -0.015(2) 0.003(2) 0.006(2)
C20B 0.027(2) 0.046(3) 0.039(3) -0.007(2) -0.0036(19) 0.003(2)
C21B 0.023(2) 0.047(3) 0.031(2) -0.0042(19) -0.0013(18) 0.0036(19)
C22B 0.049(3) 0.041(3) 0.053(3) -0.008(2) -0.003(3) 0.004(2)
C23B 0.048(3) 0.039(3) 0.038(3) 0.000(2) -0.005(2) 0.008(2)
C24B 0.044(3) 0.032(2) 0.040(3) -0.0039(19) -0.003(2) 0.009(2)
C25B 0.047(3) 0.040(3) 0.046(3) -0.009(2) 0.000(2) 0.004(2)
C26B 0.051(3) 0.053(3) 0.049(3) -0.016(3) -0.008(3) 0.009(3)
C27B 0.063(4) 0.060(3) 0.040(3) -0.012(2) -0.007(3) 0.013(3)
C28B 0.060(4) 0.083(4) 0.051(3) -0.015(3) 0.015(3) 0.017(3)
C29B 0.043(3) 0.068(4) 0.054(3) -0.010(3) -0.003(3) 0.019(3)
S1A 0.0342(6) 0.0579(7) 0.0330(6) -0.0112(5) 0.0015(6) 0.0021(5)
O1A 0.034(2) 0.094(3) 0.044(2) 0.000(2) -0.0004(18) -0.005(2)
O2A 0.041(2) 0.052(2) 0.0379(18) -0.0055(15) 0.0046(16) 0.0006(16)
O3A 0.132(4) 0.046(2) 0.0287(18) -0.0042(16) 0.003(2) -0.009(2)
N1A 0.037(2) 0.059(3) 0.032(2) -0.0062(18) 0.0062(17) -0.001(2)
N2A 0.035(2) 0.037(2) 0.0281(18) -0.0011(15) 0.0008(16) -0.0014(16)
C1A 0.034(3) 0.034(2) 0.036(2) 0.0024(18) -0.0032(19) -0.0044(19)
C2A 0.037(3) 0.053(3) 0.034(3) 0.005(2) 0.002(2) -0.004(2)
C3A 0.037(3) 0.041(3) 0.027(2) 0.0019(18) -0.0018(19) -0.009(2)
C4A 0.050(3) 0.030(2) 0.023(2) 0.0031(17) -0.003(2) -0.0027(19)
C5A 0.030(2) 0.055(3) 0.040(3) -0.011(2) 0.001(2) 0.010(2)
C6A 0.025(2) 0.037(2) 0.038(2) -0.0029(18) 0.0043(18) 0.0035(19)
C7A 0.031(3) 0.043(3) 0.046(3) 0.000(2) 0.000(2) 0.004(2)
C8A 0.039(3) 0.070(4) 0.036(3) 0.006(2) -0.004(2) 0.006(3)
C9A 0.029(3) 0.085(4) 0.045(3) -0.021(3) -0.005(2) 0.005(3)
C10A 0.035(3) 0.047(3) 0.062(3) -0.018(2) 0.001(2) 0.001(2)
C11A 0.033(3) 0.052(3) 0.046(3) -0.002(2) -0.001(2) 0.002(2)
C12A 0.039(3) 0.106(5) 0.055(4) -0.018(4) 0.011(3) 0.000(3)
C13A 0.043(3) 0.044(3) 0.029(2) -0.0010(19) -0.004(2) -0.008(2)
C14A 0.029(2) 0.048(3) 0.026(2) 0.0004(19) -0.0025(18) 0.000(2)
C15A 0.037(3) 0.045(3) 0.030(2) -0.002(2) -0.0031(19) -0.003(2)
C16A 0.018(2) 0.049(3) 0.030(2) 0.0016(19) -0.0012(17) -0.0020(19)
C17A 0.034(3) 0.056(3) 0.031(2) 0.000(2) 0.002(2) 0.001(2)
C18A 0.045(3) 0.069(4) 0.030(2) 0.011(2) 0.008(2) 0.005(3)
C19A 0.047(3) 0.058(3) 0.037(3) 0.014(2) 0.004(2) 0.003(3)
C20A 0.036(3) 0.048(3) 0.038(3) 0.010(2) -0.001(2) 0.000(2)
C21A 0.026(2) 0.048(3) 0.028(2) 0.0037(19) 0.0005(18) 0.000(2)
C22A 0.074(4) 0.047(3) 0.046(3) 0.005(2) -0.002(3) 0.001(3)
C23A 0.056(3) 0.034(2) 0.039(3) -0.003(2) -0.006(2) -0.019(2)
C24A 0.062(4) 0.035(3) 0.038(3) 0.002(2) -0.001(2) -0.025(2)
C25A 0.059(4) 0.035(3) 0.048(3) 0.010(2) -0.002(3) -0.007(2)
C26A 0.079(4) 0.044(3) 0.053(3) 0.014(3) -0.015(3) -0.016(3)
C27A 0.099(5) 0.062(4) 0.036(3) 0.010(2) -0.004(3) -0.036(4)
C28A 0.076(5) 0.092(5) 0.047(3) 0.006(3) 0.012(3) -0.043(4)
C29A 0.049(3) 0.076(4) 0.049(3) 0.005(3) 0.003(3) -0.032(3)

loop_
_atom_type_symbol
_atom_type_number_in_cell
C 232
H 224
N 16
O 24
S 8

loop_
_exptl_crystal_face_index_h
_exptl_crystal_face_index_k
_exptl_crystal_face_index_l
_exptl_crystal_face_perp_dist
0 -5 1 0.1443
5 1 -1 0.1426
-1 5 -1 0.1428
0 0 1 0.0197
5 -1 1 0.1894
0 0 -1 0.0197
-5 0 1 0.1242

loop_
_geom_angle_atom_site_label_1
_geom_angle_atom_site_label_2
_geom_angle_atom_site_label_3
_geom_angle
C1B S1B C5B 101.2(2)
C1B N1B C2B 120.0(4)
C1B N1B C12B 122.5(4)
C2B N1B C12B 117.5(4)
C1B N2B C4B 119.1(4)
N1B C1B S1B 114.1(3)
N2B C1B S1B 118.9(4)
N2B C1B N1B 127.0(4)
O1B C2B N1B 120.7(4)
O1B C2B C3B 123.1(4)
N1B C2B C3B 116.1(4)
C2B C3B C4B 114.1(4)
C2B C3B C13B 111.9(4)
C2B C3B C23B 106.2(4)
C4B C3B C23B 106.8(4)
C13B C3B C4B 109.5(4)
C13B C3B C23B 108.0(4)
O2B C4B N2B 120.1(4)
O2B C4B C3B 119.7(4)
N2B C4B C3B 120.1(4)
S1B C5B H5BA 110.4
S1B C5B H5BB 110.4
H5BA C5B H5BB 108.6
C6B C5B S1B 106.5(3)
C6B C5B H5BA 110.4
C6B C5B H5BB 110.4
C7B C6B C5B 120.2(4)
C11B C6B C5B 120.1(5)
C11B C6B C7B 119.7(4)
C6B C7B H7B 120
C8B C7B C6B 120.1(5)
C8B C7B H7B 120
C7B C8B H8B 120.2
C7B C8B C9B 119.6(5)
C9B C8B H8B 120.2
C8B C9B H9B 120
C10B C9B C8B 120.1(5)
C10B C9B H9B 120
C9B C10B H10B 119.9
C9B C10B C11B 120.2(5)
C11B C10B H10B 119.9
C6B C11B C10B 120.4(5)
C6B C11B H11B 119.8
C10B C11B H11B 119.8
N1B C12B H12A 109.5
N1B C12B H12B 109.5
N1B C12B H12C 109.5
H12A C12B H12B 109.5
H12A C12B H12C 109.5
H12B C12B H12C 109.5
C3B C13B H13A 109
C3B C13B H13B 109
C3B C13B C14B 112.8(4)
H13A C13B H13B 107.8
C14B C13B H13A 109
C14B C13B H13B 109
C13B C14B H14A 109.1
C13B C14B H14B 109.1
H14A C14B H14B 107.8
C15B C14B C13B 112.6(4)
C15B C14B H14A 109.1
C15B C14B H14B 109.1
O3B C15B C14B 121.0(5)
O3B C15B C16B 120.2(4)
C16B C15B C14B 118.8(4)
C17B C16B C15B 118.2(4)
C21B C16B C15B 122.6(4)
C21B C16B C17B 119.2(4)
C16B C17B H17B 120.2
C18B C17B C16B 119.7(5)
C18B C17B H17B 120.2
C17B C18B H18B 119.7
C17B C18B C19B 120.5(5)
C19B C18B H18B 119.7
C18B C19B H19B 119.6
C18B C19B C20B 120.8(5)
C20B C19B H19B 119.6
C19B C20B C22B 120.7(4)
C21B C20B C19B 118.1(5)
C21B C20B C22B 121.2(4)
C16B C21B H21B 119.1
C20B C21B C16B 121.8(4)
C20B C21B H21B 119.1
C20B C22B H22A 109.5
C20B C22B H22B 109.5
C20B C22B H22C 109.5
H22A C22B H22B 109.5
H22A C22B H22C 109.5
H22B C22B H22C 109.5
C3B C23B H23A 108.7
C3B C23B H23B 108.7
H23A C23B H23B 107.6
C24B C23B C3B 114.2(4)
C24B C23B H23A 108.7
C24B C23B H23B 108.7
C25B C24B C23B 120.9(5)
C25B C24B C29B 118.2(5)
C29B C24B C23B 120.9(5)
C24B C25B H25B 119
C24B C25B C26B 122.0(5)
C26B C25B H25B 119
C25B C26B H26B 120.2
C27B C26B C25B 119.6(5)
C27B C26B H26B 120.2
C26B C27B H27B 120.4
C28B C27B C26B 119.2(5)
C28B C27B H27B 120.4
C27B C28B H28B 119.2
C27B C28B C29B 121.6(6)
C29B C28B H28B 119.2
C24B C29B C28B 119.4(5)
C24B C29B H29B 120.3
C28B C29B H29B 120.3
C1A S1A C5A 101.0(2)
C1A N1A C2A 120.0(4)
C1A N1A C12A 122.5(4)
C2A N1A C12A 117.4(4)
C1A N2A C4A 118.6(4)
N1A C1A S1A 113.8(3)
N2A C1A S1A 118.1(3)
N2A C1A N1A 128.1(4)
O1A C2A N1A 122.0(5)
O1A C2A C3A 122.1(5)
N1A C2A C3A 115.9(4)
C2A C3A C4A 114.6(4)
C2A C3A C13A 110.8(4)
C2A C3A C23A 106.3(4)
C4A C3A C13A 109.2(4)
C4A C3A C23A 106.2(4)
C13A C3A C23A 109.4(4)
O2A C4A N2A 119.4(4)
O2A C4A C3A 120.1(4)
N2A C4A C3A 120.4(4)
S1A C5A H5AA 110.4
S1A C5A H5AB 110.4
H5AA C5A H5AB 108.6
C6A C5A S1A 106.5(3)
C6A C5A H5AA 110.4
C6A C5A H5AB 110.4
C7A C6A C5A 121.3(4)
C7A C6A C11A 119.5(4)
C11A C6A C5A 119.2(4)
C6A C7A H7A 119.7
C6A C7A C8A 120.6(5)
C8A C7A H7A 119.7
C7A C8A H8A 120.1
C7A C8A C9A 119.8(5)
C9A C8A H8A 120.1
C8A C9A H9A 120.5
C10A C9A C8A 119.0(5)
C10A C9A H9A 120.5
C9A C10A H10A 119.4
C9A C10A C11A 121.2(5)
C11A C10A H10A 119.4
C6A C11A C10A 120.0(5)
C6A C11A H11A 120
C10A C11A H11A 120
N1A C12A H12D 109.5
N1A C12A H12E 109.5
N1A C12A H12F 109.5
H12D C12A H12E 109.5
H12D C12A H12F 109.5
H12E C12A H12F 109.5
C3A C13A H13C 109.1
C3A C13A H13D 109.1
H13C C13A H13D 107.8
C14A C13A C3A 112.5(4)
C14A C13A H13C 109.1
C14A C13A H13D 109.1
C13A C14A H14C 108.8
C13A C14A H14D 108.8
H14C C14A H14D 107.7
C15A C14A C13A 113.7(4)
C15A C14A H14C 108.8
C15A C14A H14D 108.8
O3A C15A C14A 120.1(5)
O3A C15A C16A 120.9(4)
C16A C15A C14A 118.9(4)
C17A C16A C15A 118.1(4)
C17A C16A C21A 119.5(4)
C21A C16A C15A 122.3(4)
C16A C17A H17A 120.3
C18A C17A C16A 119.5(5)
C18A C17A H17A 120.3
C17A C18A H18A 119.9
C19A C18A C17A 120.1(5)
C19A C18A H18A 119.9
C18A C19A H19A 119.3
C18A C19A C20A 121.4(5)
C20A C19A H19A 119.3
C19A C20A C22A 121.3(5)
C21A C20A C19A 118.5(5)
C21A C20A C22A 120.3(4)
C16A C21A H21A 119.5
C20A C21A C16A 121.0(4)
C20A C21A H21A 119.5
C20A C22A H22D 109.5
C20A C22A H22E 109.5
C20A C22A H22F 109.5
H22D C22A H22E 109.5
H22D C22A H22F 109.5
H22E C22A H22F 109.5
C3A C23A H23C 108.9
C3A C23A H23D 108.9
H23C C23A H23D 107.7
C24A C23A C3A 113.4(4)
C24A C23A H23C 108.9
C24A C23A H23D 108.9
C25A C24A C23A 120.6(5)
C25A C24A C29A 118.2(5)
C29A C24A C23A 121.0(5)
C24A C25A H25A 119.3
C24A C25A C26A 121.4(6)
C26A C25A H25A 119.3
C25A C26A H26A 120.1
C27A C26A C25A 119.7(6)
C27A C26A H26A 120.1
C26A C27A H27A 120
C26A C27A C28A 120.0(5)
C28A C27A H27A 120
C27A C28A H28A 120.1
C29A C28A C27A 119.7(6)
C29A C28A H28A 120.1
C24A C29A H29A 119.6
C28A C29A C24A 120.8(6)
C28A C29A H29A 119.6

loop_
_geom_bond_atom_site_label_1
_geom_bond_atom_site_label_2
_geom_bond_distance
S1B C1B 1.746(4)
S1B C5B 1.828(5)
O1B C2B 1.205(6)
O2B C4B 1.216(5)
O3B C15B 1.210(6)
N1B C1B 1.377(6)
N1B C2B 1.404(6)
N1B C12B 1.474(6)
N2B C1B 1.285(6)
N2B C4B 1.378(6)
C2B C3B 1.500(6)
C3B C4B 1.531(6)
C3B C13B 1.530(6)
C3B C23B 1.579(6)
C5B H5BA 0.99
C5B H5BB 0.99
C5B C6B 1.501(6)
C6B C7B 1.399(7)
C6B C11B 1.366(7)
C7B H7B 0.95
C7B C8B 1.379(7)
C8B H8B 0.95
C8B C9B 1.387(8)
C9B H9B 0.95
C9B C10B 1.375(8)
C10B H10B 0.95
C10B C11B 1.380(7)
C11B H11B 0.95
C12B H12A 0.98
C12B H12B 0.98
C12B H12C 0.98
C13B H13A 0.99
C13B H13B 0.99
C13B C14B 1.537(6)
C14B H14A 0.99
C14B H14B 0.99
C14B C15B 1.512(6)
C15B C16B 1.501(7)
C16B C17B 1.389(6)
C16B C21B 1.388(7)
C17B H17B 0.95
C17B C18B 1.373(8)
C18B H18B 0.95
C18B C19B 1.382(8)
C19B H19B 0.95
C19B C20B 1.390(7)
C20B C21B 1.377(7)
C20B C22B 1.510(7)
C21B H21B 0.95
C22B H22A 0.98
C22B H22B 0.98
C22B H22C 0.98
C23B H23A 0.99
C23B H23B 0.99
C23B C24B 1.522(7)
C24B C25B 1.369(7)
C24B C29B 1.390(7)
C25B H25B 0.95
C25B C26B 1.384(7)
C26B H26B 0.95
C26B C27B 1.375(8)
C27B H27B 0.95
C27B C28B 1.356(9)
C28B H28B 0.95
C28B C29B 1.395(8)
C29B H29B 0.95
S1A C1A 1.754(5)
S1A C5A 1.827(5)
O1A C2A 1.192(6)
O2A C4A 1.218(6)
O3A C15A 1.202(6)
N1A C1A 1.380(6)
N1A C2A 1.416(6)
N1A C12A 1.471(7)
N2A C1A 1.282(6)
N2A C4A 1.382(6)
C2A C3A 1.515(7)
C3A C4A 1.531(7)
C3A C13A 1.540(6)
C3A C23A 1.573(6)
C5A H5AA 0.99
C5A H5AB 0.99
C5A C6A 1.502(6)
C6A C7A 1.378(7)
C6A C11A 1.384(7)
C7A H7A 0.95
C7A C8A 1.387(7)
C8A H8A 0.95
C8A C9A 1.406(8)
C9A H9A 0.95
C9A C10A 1.365(8)
C10A H10A 0.95
C10A C11A 1.389(7)
C11A H11A 0.95
C12A H12D 0.98
C12A H12E 0.98
C12A H12F 0.98
C13A H13C 0.99
C13A H13D 0.99
C13A C14A 1.525(7)
C14A H14C 0.99
C14A H14D 0.99
C14A C15A 1.515(6)
C15A C16A 1.485(7)
C16A C17A 1.391(6)
C16A C21A 1.392(7)
C17A H17A 0.95
C17A C18A 1.387(7)
C18A H18A 0.95
C18A C19A 1.373(8)
C19A H19A 0.95
C19A C20A 1.386(7)
C20A C21A 1.383(7)
C20A C22A 1.511(8)
C21A H21A 0.95
C22A H22D 0.98
C22A H22E 0.98
C22A H22F 0.98
C23A H23C 0.99
C23A H23D 0.99
C23A C24A 1.507(7)
C24A C25A 1.381(8)
C24A C29A 1.403(8)
C25A H25A 0.95
C25A C26A 1.392(8)
C26A H26A 0.95
C26A C27A 1.367(9)
C27A H27A 0.95
C27A C28A 1.405(10)
C28A H28A 0.95
C28A C29A 1.373(8)
C29A H29A 0.95

loop_
_geom_torsion_atom_site_label_1
_geom_torsion_atom_site_label_2
_geom_torsion_atom_site_label_3
_geom_torsion_atom_site_label_4
_geom_torsion
S1B C5B C6B C7B 93.8(5)
S1B C5B C6B C11B -85.9(5)
O1B C2B C3B C4B 162.3(4)
O1B C2B C3B C13B 37.3(6)
O1B C2B C3B C23B -80.4(5)
O3B C15B C16B C17B 1.9(7)
O3B C15B C16B C21B -177.8(5)
N1B C2B C3B C4B -21.8(6)
N1B C2B C3B C13B -146.8(4)
N1B C2B C3B C23B 95.6(5)
C1B S1B C5B C6B -172.0(3)
C1B N1B C2B O1B -167.1(4)
C1B N1B C2B C3B 16.8(6)
C1B N2B C4B O2B -177.0(4)
C1B N2B C4B C3B -0.7(6)
C2B N1B C1B S1B 176.9(3)
C2B N1B C1B N2B -2.2(7)
C2B C3B C4B O2B -169.2(4)
C2B C3B C4B N2B 14.5(6)
C2B C3B C13B C14B 60.4(5)
C2B C3B C23B C24B -65.0(5)
C3B C13B C14B C15B 164.0(4)
C3B C23B C24B C25B -83.6(6)
C3B C23B C24B C29B 93.4(6)
C4B N2B C1B S1B 174.6(3)
C4B N2B C1B N1B -6.4(7)
C4B C3B C13B C14B -67.2(5)
C4B C3B C23B C24B 57.1(5)
C5B S1B C1B N1B 175.9(4)
C5B S1B C1B N2B -5.0(4)
C5B C6B C7B C8B -178.7(4)
C5B C6B C11B C10B 178.0(5)
C6B C7B C8B C9B 0.2(8)
C7B C6B C11B C10B -1.7(8)
C7B C8B C9B C10B -0.6(8)
C8B C9B C10B C11B -0.1(8)
C9B C10B C11B C6B 1.3(8)
C11B C6B C7B C8B 0.9(7)
C12B N1B C1B S1B -4.8(6)
C12B N1B C1B N2B 176.2(5)
C12B N1B C2B O1B 14.4(7)
C12B N1B C2B C3B -161.6(5)
C13B C3B C4B O2B -42.8(5)
C13B C3B C4B N2B 140.8(4)
C13B C3B C23B C24B 174.7(4)
C13B C14B C15B O3B -0.2(7)
C13B C14B C15B C16B -177.9(4)
C14B C15B C16B C17B 179.6(4)
C14B C15B C16B C21B 0.0(7)
C15B C16B C17B C18B -178.8(5)
C15B C16B C21B C20B 178.4(4)
C16B C17B C18B C19B -0.3(8)
C17B C16B C21B C20B -1.3(7)
C17B C18B C19B C20B 0.0(8)
C18B C19B C20B C21B -0.3(8)
C18B C19B C20B C22B 179.5(5)
C19B C20B C21B C16B 1.0(7)
C21B C16B C17B C18B 0.9(7)
C22B C20B C21B C16B -178.9(5)
C23B C3B C4B O2B 73.9(5)
C23B C3B C4B N2B -102.5(4)
C23B C3B C13B C14B 176.9(4)
C23B C24B C25B C26B 176.4(5)
C23B C24B C29B C28B -177.0(5)
C24B C25B C26B C27B 0.5(9)
C25B C24B C29B C28B 0.1(8)
C25B C26B C27B C28B 0.3(9)
C26B C27B C28B C29B -0.9(10)
C27B C28B C29B C24B 0.7(10)
C29B C24B C25B C26B -0.7(8)
S1A C5A C6A C7A 102.3(5)
S1A C5A C6A C11A -76.6(5)
O1A C2A C3A C4A 166.8(5)
O1A C2A C3A C13A 42.6(7)
O1A C2A C3A C23A -76.2(6)
O3A C15A C16A C17A -4.5(7)
O3A C15A C16A C21A 176.0(5)
N1A C2A C3A C4A -17.0(6)
N1A C2A C3A C13A -141.2(4)
N1A C2A C3A C23A 100.0(5)
C1A S1A C5A C6A -178.1(3)
C1A N1A C2A O1A -175.6(5)
C1A N1A C2A C3A 8.2(7)
C1A N2A C4A O2A 178.6(4)
C1A N2A C4A C3A -4.7(6)
C2A N1A C1A S1A -175.3(4)
C2A N1A C1A N2A 4.5(8)
C2A C3A C4A O2A -167.3(4)
C2A C3A C4A N2A 16.0(6)
C2A C3A C13A C14A 60.9(5)
C2A C3A C23A C24A -61.5(6)
C3A C13A C14A C15A 168.6(4)
C3A C23A C24A C25A -87.0(6)
C3A C23A C24A C29A 89.1(6)
C4A N2A C1A S1A 173.4(3)
C4A N2A C1A N1A -6.4(7)
C4A C3A C13A C14A -66.3(5)
C4A C3A C23A C24A 61.0(6)
C5A S1A C1A N1A 175.7(4)
C5A S1A C1A N2A -4.1(4)
C5A C6A C7A C8A -177.9(4)
C5A C6A C11A C10A 177.5(4)
C6A C7A C8A C9A -0.4(8)
C7A C6A C11A C10A -1.4(7)
C7A C8A C9A C10A 0.2(8)
C8A C9A C10A C11A -0.6(8)
C9A C10A C11A C6A 1.2(8)
C11A C6A C7A C8A 1.0(7)
C12A N1A C1A S1A 0.1(7)
C12A N1A C1A N2A 179.9(5)
C12A N1A C2A O1A 8.8(8)
C12A N1A C2A C3A -167.4(5)
C13A C3A C4A O2A -42.3(6)
C13A C3A C4A N2A 141.0(4)
C13A C3A C23A C24A 178.8(5)
C13A C14A C15A O3A -1.0(7)
C13A C14A C15A C16A -179.8(4)
C14A C15A C16A C17A 174.2(4)
C14A C15A C16A C21A -5.2(7)
C15A C16A C17A C18A -178.2(5)
C15A C16A C21A C20A 178.9(4)
C16A C17A C18A C19A -1.1(8)
C17A C16A C21A C20A -0.6(7)
C17A C18A C19A C20A 0.4(8)
C18A C19A C20A C21A 0.3(8)
C18A C19A C20A C22A 179.9(5)
C19A C20A C21A C16A -0.2(7)
C21A C16A C17A C18A 1.2(7)
C22A C20A C21A C16A -179.8(5)
C23A C3A C4A O2A 75.6(5)
C23A C3A C4A N2A -101.1(5)
C23A C3A C13A C14A 177.8(4)
C23A C24A C25A C26A 176.4(5)
C23A C24A C29A C28A -175.3(5)
C24A C25A C26A C27A -0.1(8)
C25A C24A C29A C28A 0.9(9)
C25A C26A C27A C28A -1.1(9)
C26A C27A C28A C29A 2.2(10)
C27A C28A C29A C24A -2.0(10)
C29A C24A C25A C26A 0.2(8)
